data_1560905
loop_
_publ_author_name
'Cramer, Alisha J.'
'Cole, Jacqueline M.'

_publ_section_title
;
 Host-guest prospects of neodymium and gadolinium ultraphosphate
 frameworks for nuclear waste storage: Multi-temperature topological
 analysis of nanoporous cages in RP5O14
;
_journal_name_full 'Journal of Solid State Chemistry'
_journal_page_first 250
_journal_page_last 257
_journal_paper_doi 10.1016/j.jssc.2018.07.020
_journal_volume 266
_journal_year 2018
_chemical_formula_sum 'Gd O14 P5'
_chemical_formula_weight 536.10
_space_group_IT_number 14
_space_group_name_Hall '-P 2ybc'
_space_group_name_H-M_alt 'P 1 21/c 1'
_symmetry_cell_setting monoclinic
_symmetry_space_group_name_H-M 'P 1 21/c 1'
_atom_sites_solution_hydrogens none
_atom_sites_solution_primary direct
_atom_sites_solution_secondary difmap
_audit_creation_method SHELXL-97
_cell_angle_alpha 90.00
_cell_angle_beta 90.00(3)
_cell_angle_gamma 90.00
_cell_formula_units_Z 4
_cell_length_a 8.7130(17)
_cell_length_b 8.9390(18)
_cell_length_c 12.988(3)
_cell_measurement_reflns_used 512
_cell_measurement_temperature 420(2)
_cell_measurement_theta_max 28.28
_cell_measurement_theta_min 2.0
_cell_volume 1011.6(4)
_computing_cell_refinement
;
Rigaku CrystalClear-SM Expert 2.0
;
_computing_data_collection 'Rigaku CrystalClear-SM Expert 2.0'
_computing_data_reduction
;
Rigaku CrystalClear-SM Expert 2.0
;
_computing_molecular_graphics
;
SHELXTL-PLUS (Sheldrick, 1995)
;
_computing_publication_material 'SHELXL-97 (Sheldrick, 1997)'
_computing_structure_refinement 'SHELXL-97 (Sheldrick, 1997)'
_computing_structure_solution 'SHELXS-97 (Sheldrick, 1990)'
_diffrn_ambient_temperature 420(2)
_diffrn_measured_fraction_theta_full 0.823
_diffrn_measured_fraction_theta_max 0.823
_diffrn_measurement_device_type 'Rigaku Saturn 724+ CCD'
_diffrn_measurement_method '\w scans'
_diffrn_radiation_monochromator graphite
_diffrn_radiation_source 'fine-focus sealed tube'
_diffrn_radiation_type MoK\a
_diffrn_radiation_wavelength 0.71073
_diffrn_reflns_av_R_equivalents 0.0512
_diffrn_reflns_av_sigmaI/netI 0.0320
_diffrn_reflns_limit_h_max 7
_diffrn_reflns_limit_h_min -11
_diffrn_reflns_limit_k_max 6
_diffrn_reflns_limit_k_min -12
_diffrn_reflns_limit_l_max 17
_diffrn_reflns_limit_l_min -17
_diffrn_reflns_number 4160
_diffrn_reflns_theta_full 30.63
_diffrn_reflns_theta_max 30.63
_diffrn_reflns_theta_min 1.57
_diffrn_standards_decay_% 0
_diffrn_standards_interval_count 0
_diffrn_standards_interval_time 0
_diffrn_standards_number 0
_exptl_absorpt_coefficient_mu 7.436
_exptl_absorpt_correction_T_max 0.105
_exptl_absorpt_correction_T_min 0.069
_exptl_absorpt_correction_type empirical
_exptl_absorpt_process_details
;
T. Higashi, ABSCOR, empirical absorption correction
;
_exptl_crystal_colour colourless
_exptl_crystal_density_diffrn 3.520
_exptl_crystal_density_method 'not measured'
_exptl_crystal_description block
_exptl_crystal_F_000 1004
_exptl_crystal_size_max 0.4
_exptl_crystal_size_mid 0.4
_exptl_crystal_size_min 0.3
_refine_diff_density_max 1.738
_refine_diff_density_min -1.397
_refine_diff_density_rms 0.259
_refine_ls_extinction_coef 0.0116(7)
_refine_ls_extinction_expression Fc^*^=kFc[1+0.001xFc^2^\l^3^/sin(2\q)]^-1/4^
_refine_ls_extinction_method SHELXL
_refine_ls_goodness_of_fit_ref 1.158
_refine_ls_hydrogen_treatment none
_refine_ls_matrix_type full
_refine_ls_number_parameters 183
_refine_ls_number_reflns 2572
_refine_ls_number_restraints 0
_refine_ls_restrained_S_all 1.158
_refine_ls_R_factor_all 0.0339
_refine_ls_R_factor_gt 0.0333
_refine_ls_shift/su_max 0.001
_refine_ls_shift/su_mean 0.000
_refine_ls_structure_factor_coef Fsqd
_refine_ls_weighting_details 'calc w=1/[\s^2^(Fo^2^)+(0.0540P)^2^+2.5655P] where P=(Fo^2^+2Fc^2^)/3'
_refine_ls_weighting_scheme calc
_refine_ls_wR_factor_gt 0.0894
_refine_ls_wR_factor_ref 0.0899
_reflns_number_gt 2517
_reflns_number_total 2572
_reflns_threshold_expression >2sigma(I)
_cod_data_source_file 2gd420d-1bmono.cif
_cod_data_source_block 2gd420d-1b
_cod_original_cell_volume 1011.6(3)
_cod_original_sg_symbol_H-M P2(1)/c
_cod_database_code 1560905

loop_
_symmetry_equiv_pos_as_xyz
'x, y, z'
'-x, y+1/2, -z+1/2'
'-x, -y, -z'
'x, -y-1/2, z-1/2'

loop_
_atom_site_label
_atom_site_type_symbol
_atom_site_fract_x
_atom_site_fract_y
_atom_site_fract_z
_atom_site_U_iso_or_equiv
_atom_site_adp_type
_atom_site_occupancy
_atom_site_symmetry_multiplicity
_atom_site_calc_flag
_atom_site_refinement_flags
_atom_site_disorder_assembly
_atom_site_disorder_group
Gd1 Gd 0.27709(2) 0.18993(2) 0.50052(2) 0.00982(11) Uani 1 1 d . . .
P1 P 0.76701(19) 0.45002(15) 0.66464(10) 0.0102(3) Uani 1 1 d . . .
P2 P 0.75998(18) 0.45208(15) 0.33491(10) 0.0105(3) Uani 1 1 d . . .
P3 P 0.68505(13) 0.24497(11) 0.50007(12) 0.01020(19) Uani 1 1 d . . .
P4 P 0.0025(2) 0.0013(2) 0.32767(8) 0.0101(2) Uani 1 1 d . . .
P5 P 0.5028(2) 0.4978(2) 0.79799(8) 0.0112(2) Uani 1 1 d . . .
O1 O 0.4147(6) 0.1187(6) 0.3516(3) 0.0212(10) Uani 1 1 d . . .
O2 O 0.7894(7) 0.3128(5) 0.5919(4) 0.0176(9) Uani 1 1 d . . .
O3 O 0.7814(8) 0.3107(4) 0.4037(4) 0.0165(9) Uani 1 1 d . . .
O4 O 0.5306(4) 0.3120(3) 0.5029(5) 0.0179(7) Uani 1 1 d . . .
O5 O 0.0812(5) 0.1211(6) 0.3851(3) 0.0190(9) Uani 1 1 d . . .
O6 O 0.8956(6) 0.4163(5) 0.7441(4) 0.0214(9) Uani 1 1 d . . .
O7 O 0.2298(7) 0.4044(5) 0.3860(4) 0.0256(10) Uani 1 1 d . . .
O8 O 0.2248(7) 0.4051(5) 0.6114(4) 0.0221(9) Uani 1 1 d . . .
O9 O 0.2899(4) -0.0826(4) 0.4994(4) 0.0224(8) Uani 1 1 d . . .
O10 O 0.0810(5) 0.1173(5) 0.6192(4) 0.0194(9) Uani 1 1 d . . .
O11 O 0.6171(6) 0.4084(5) 0.7234(4) 0.0231(10) Uani 1 1 d . . .
O12 O 0.3988(6) 0.5802(6) 0.7148(4) 0.0236(10) Uani 1 1 d . . .
O13 O 0.4109(5) 0.1157(6) 0.6483(3) 0.0200(9) Uani 1 1 d . . .
O14 O 0.8790(6) 0.4190(5) 0.2489(3) 0.0205(9) Uani 1 1 d . . .

loop_
_atom_site_aniso_label
_atom_site_aniso_U_11
_atom_site_aniso_U_22
_atom_site_aniso_U_33
_atom_site_aniso_U_23
_atom_site_aniso_U_13
_atom_site_aniso_U_12
Gd1 0.00870(16) 0.00965(14) 0.01111(14) -0.00009(8) -0.00040(15) -0.00011(5)
P1 0.0094(6) 0.0102(6) 0.0111(6) -0.0003(4) -0.0004(5) -0.0001(5)
P2 0.0088(7) 0.0120(6) 0.0108(6) 0.0010(4) 0.0014(5) 0.0002(5)
P3 0.0105(4) 0.0084(4) 0.0117(4) -0.0006(5) -0.0005(6) -0.0007(3)
P4 0.0076(4) 0.0120(4) 0.0107(4) -0.0003(6) -0.0003(6) 0.0005(3)
P5 0.0082(5) 0.0144(4) 0.0110(4) -0.0006(6) -0.0007(6) 0.0007(3)
O1 0.026(3) 0.021(2) 0.017(2) -0.0065(17) 0.0066(18) 0.0037(19)
O2 0.014(2) 0.023(2) 0.0159(19) -0.0064(14) -0.005(2) 0.0040(16)
O3 0.014(2) 0.020(2) 0.016(2) 0.0072(14) 0.0020(19) 0.0051(16)
O4 0.0104(16) 0.0187(16) 0.0246(17) -0.0012(17) 0.000(2) 0.0000(10)
O5 0.014(2) 0.026(2) 0.0172(19) -0.0059(17) -0.0063(16) -0.0018(18)
O6 0.021(2) 0.017(2) 0.026(2) -0.0025(16) -0.0143(18) 0.0013(17)
O7 0.030(3) 0.016(2) 0.031(2) 0.0107(18) -0.002(2) 0.002(2)
O8 0.025(2) 0.0165(19) 0.025(2) -0.0062(16) 0.004(2) 0.000(2)
O9 0.028(2) 0.0083(14) 0.031(2) -0.0022(17) -0.004(3) 0.0021(12)
O10 0.014(2) 0.018(2) 0.026(2) 0.0050(17) 0.0072(17) -0.0027(17)
O11 0.015(2) 0.018(2) 0.037(3) -0.0063(18) 0.0140(19) -0.0024(17)
O12 0.015(2) 0.024(2) 0.032(3) 0.0117(18) -0.0091(19) -0.0049(18)
O13 0.014(2) 0.026(2) 0.020(2) 0.0047(17) -0.0040(17) 0.0029(18)
O14 0.025(2) 0.0164(19) 0.020(2) -0.0033(16) 0.0131(18) -0.0027(18)

loop_
_atom_type_symbol
_atom_type_description
_atom_type_scat_dispersion_real
_atom_type_scat_dispersion_imag
_atom_type_scat_source
O O 0.0106 0.0060 'International Tables Vol C Tables 4.2.6.8 and 6.1.1.4'
P P 0.1023 0.0942 'International Tables Vol C Tables 4.2.6.8 and 6.1.1.4'
Gd Gd -0.1653 3.9035 'International Tables Vol C Tables 4.2.6.8 and 6.1.1.4'

loop_
_geom_angle_atom_site_label_1
_geom_angle_atom_site_label_2
_geom_angle_atom_site_label_3
_geom_angle
_geom_angle_site_symmetry_1
_geom_angle_site_symmetry_3
O13 Gd1 O5 144.01(19) . .
O13 Gd1 O1 109.99(12) . .
O5 Gd1 O1 77.08(18) . .
O13 Gd1 O10 75.55(17) . .
O5 Gd1 O10 79.71(12) . .
O1 Gd1 O10 144.79(19) . .
O13 Gd1 O9 72.48(17) . .
O5 Gd1 O9 76.61(16) . .
O1 Gd1 O9 72.71(17) . .
O10 Gd1 O9 76.41(16) . .
O13 Gd1 O8 80.39(18) . .
O5 Gd1 O8 116.44(18) . .
O1 Gd1 O8 142.05(18) . .
O10 Gd1 O8 72.59(17) . .
O9 Gd1 O8 142.90(17) . .
O13 Gd1 O7 143.06(19) . .
O5 Gd1 O7 72.38(18) . .
O1 Gd1 O7 78.48(18) . .
O10 Gd1 O7 118.79(19) . .
O9 Gd1 O7 141.47(18) . .
O8 Gd1 O7 73.26(15) . .
O13 Gd1 O4 70.66(18) . .
O5 Gd1 O4 140.70(18) . .
O1 Gd1 O4 71.01(18) . .
O10 Gd1 O4 138.84(19) . .
O9 Gd1 O4 113.67(11) . .
O8 Gd1 O4 79.13(17) . .
O7 Gd1 O4 79.19(18) . .
O7 P1 O6 117.4(3) 3_666 .
O7 P1 O11 116.7(3) 3_666 .
O6 P1 O11 103.5(3) . .
O7 P1 O2 115.2(3) 3_666 .
O6 P1 O2 99.2(3) . .
O11 P1 O2 102.4(3) . .
O8 P2 O14 116.7(3) 3_666 .
O8 P2 O12 116.2(3) 3_666 3_666
O14 P2 O12 105.1(3) . 3_666
O8 P2 O3 115.1(3) 3_666 .
O14 P2 O3 100.2(3) . .
O12 P2 O3 101.2(3) 3_666 .
O9 P3 O4 122.5(2) 3_656 .
O9 P3 O2 106.5(3) 3_656 .
O4 P3 O2 110.0(3) . .
O9 P3 O3 106.6(3) 3_656 .
O4 P3 O3 110.2(3) . .
O2 P3 O3 98.2(2) . .
O10 P4 O5 121.3(2) 3_556 .
O10 P4 O6 111.3(3) 3_556 4_465
O5 P4 O6 106.1(3) . 4_465
O10 P4 O14 106.3(3) 3_556 2_645
O5 P4 O14 110.2(3) . 2_645
O6 P4 O14 99.4(2) 4_465 2_645
O1 P5 O13 123.4(2) 4_566 2_656
O1 P5 O12 110.6(3) 4_566 .
O13 P5 O12 106.4(3) 2_656 .
O1 P5 O11 104.9(3) 4_566 .
O13 P5 O11 109.0(3) 2_656 .
O12 P5 O11 100.0(2) . .
P5 O1 Gd1 147.6(3) 4_565 .
P1 O2 P3 132.1(4) . .
P2 O3 P3 132.5(4) . .
P3 O4 Gd1 129.65(17) . .
P4 O5 Gd1 148.2(3) . .
P1 O6 P4 141.0(3) . 4_666
P1 O7 Gd1 164.7(4) 3_666 .
P2 O8 Gd1 162.1(4) 3_666 .
P3 O9 Gd1 174.1(2) 3_656 .
P4 O10 Gd1 149.2(3) 3_556 .
P1 O11 P5 134.3(3) . .
P2 O12 P5 134.7(3) 3_666 .
P5 O13 Gd1 147.8(3) 2_646 .
P2 O14 P4 141.7(3) . 2_655

loop_
_geom_bond_atom_site_label_1
_geom_bond_atom_site_label_2
_geom_bond_distance
_geom_bond_site_symmetry_2
Gd1 O13 2.342(4) .
Gd1 O5 2.353(4) .
Gd1 O1 2.363(4) .
Gd1 O10 2.391(5) .
Gd1 O9 2.439(4) .
Gd1 O8 2.445(4) .
Gd1 O7 2.461(5) .
Gd1 O4 2.464(4) .
P1 O7 1.459(5) 3_666
P1 O6 1.553(5) .
P1 O11 1.558(5) .
P1 O2 1.560(4) .
P2 O8 1.461(5) 3_666
P2 O14 1.553(5) .
P2 O12 1.553(5) 3_666
P2 O3 1.559(4) .
P3 O9 1.468(4) 3_656
P3 O4 1.474(4) .
P3 O2 1.618(5) .
P3 O3 1.618(5) .
P4 O10 1.459(5) 3_556
P4 O5 1.475(5) .
P4 O6 1.609(5) 4_465
P4 O14 1.611(5) 2_645
P5 O1 1.469(5) 4_566
P5 O13 1.470(5) 2_656
P5 O12 1.591(5) .
P5 O11 1.603(5) .
O1 P5 1.469(5) 4_565
O6 P4 1.609(5) 4_666
O7 P1 1.459(5) 3_666
O8 P2 1.461(5) 3_666
O9 P3 1.468(4) 3_656
O10 P4 1.459(5) 3_556
O12 P2 1.553(5) 3_666
O13 P5 1.470(5) 2_646
O14 P4 1.611(5) 2_655

_cod_database_fobs_code 1560905
